data_7129615
loop_
_publ_author_name
'Hayakawa, Masahiro'
'Horike, Satoshi'
'Hijikata, Yuh'
'Yasui, Kosuke'
'Yamaguchi, Shigehiro'
'Fukazawa, Aiko'

_publ_section_title
;
 Late-Stage Modification of \p-Electron Systems Based on Asymmetric
 Oxidation of a Medium-Sized Sulfur-Containing Ring
;
_journal_name_full 'Chemical Communications'
_journal_paper_doi 10.1039/D1CC06996A
_journal_year 2022
_chemical_formula_sum 'C62 H96 O4 S2'
_chemical_formula_weight 969.50
_space_group_crystal_system monoclinic
_space_group_IT_number 4
_space_group_name_Hall 'P 2yb'
_space_group_name_H-M_alt 'P 1 21 1'
_atom_sites_solution_hydrogens geom
_audit_creation_method SHELXL-2018/3
_audit_update_record
;
2021-12-12 deposited with the CCDC.	2022-01-25 downloaded from the CCDC.
;
_cell_angle_alpha 90
_cell_angle_beta 93.477(3)
_cell_angle_gamma 90
_cell_formula_units_Z 2
_cell_length_a 8.2061(2)
_cell_length_b 10.2572(2)
_cell_length_c 33.9910(10)
_cell_measurement_reflns_used 11993
_cell_measurement_temperature 123(2)
_cell_measurement_theta_max 29.2090
_cell_measurement_theta_min 2.3670
_cell_volume 2855.81(12)
_computing_cell_refinement 'CrysAlisPro 1.171.39.46 (Rigaku OD, 2018)'
_computing_data_collection 'CrystalClear-SM Expert 2.1 b46 (Rigaku, 2016)'
_computing_data_reduction 'CrysAlisPro 1.171.39.46 (Rigaku OD, 2018)'
_computing_structure_refinement 'SHELXL-2018/3 (Sheldrick, 2018)'
_computing_structure_solution 'SHELXT-2018/2 (Sheldrick, 2018)'
_diffrn_ambient_temperature 123(2)
_diffrn_measured_fraction_theta_full 0.999
_diffrn_measured_fraction_theta_max 0.999
_diffrn_measurement_device_type 'Rigaku Pilatus 200K'
_diffrn_measurement_method 'profile data from \w-scans'
_diffrn_radiation_type MoK\a
_diffrn_radiation_wavelength 0.71073
_diffrn_reflns_av_R_equivalents 0.0544
_diffrn_reflns_av_unetI/netI 0.0650
_diffrn_reflns_Laue_measured_fraction_full 0.999
_diffrn_reflns_Laue_measured_fraction_max 0.999
_diffrn_reflns_limit_h_max 10
_diffrn_reflns_limit_h_min -10
_diffrn_reflns_limit_k_max 13
_diffrn_reflns_limit_k_min -13
_diffrn_reflns_limit_l_max 43
_diffrn_reflns_limit_l_min -43
_diffrn_reflns_number 37880
_diffrn_reflns_point_group_measured_fraction_full 0.994
_diffrn_reflns_point_group_measured_fraction_max 0.992
_diffrn_reflns_theta_full 25.242
_diffrn_reflns_theta_max 27.103
_diffrn_reflns_theta_min 1.801
_diffrn_source 'Rotating Anode'
_exptl_absorpt_coefficient_mu 0.138
_exptl_absorpt_correction_T_max 1.00000
_exptl_absorpt_correction_T_min 0.84515
_exptl_absorpt_correction_type multi-scan
_exptl_absorpt_process_details
;
CrysAlisPro 1.171.39.46 (Rigaku Oxford Diffraction, 2018)
Empirical absorption correction using spherical harmonics,
 implemented in SCALE3 ABSPACK scaling algorithm.
;
_exptl_crystal_colour colorless
_exptl_crystal_density_diffrn 1.127
_exptl_crystal_description platelet
_exptl_crystal_F_000 1064
_exptl_crystal_size_max 0.20
_exptl_crystal_size_mid 0.18
_exptl_crystal_size_min 0.02
_refine_diff_density_max 0.505
_refine_diff_density_min -0.211
_refine_diff_density_rms 0.054
_refine_ls_abs_structure_details
;
 Flack x determined using 3826 quotients [(I+)-(I-)]/[(I+)+(I-)]
 (Parsons, Flack and Wagner, Acta Cryst. B69 (2013) 249-259).
;
_refine_ls_abs_structure_Flack 0.00(3)
_refine_ls_extinction_method none
_refine_ls_goodness_of_fit_ref 1.068
_refine_ls_hydrogen_treatment constr
_refine_ls_matrix_type full
_refine_ls_number_parameters 616
_refine_ls_number_reflns 12516
_refine_ls_number_restraints 1
_refine_ls_restrained_S_all 1.068
_refine_ls_R_factor_all 0.0667
_refine_ls_R_factor_gt 0.0444
_refine_ls_shift/su_max 0.002
_refine_ls_shift/su_mean 0.000
_refine_ls_structure_factor_coef Fsqd
_refine_ls_weighting_details 'w=1/[\s^2^(Fo^2^)+(0.0592P)^2^] where P=(Fo^2^+2Fc^2^)/3'
_refine_ls_weighting_scheme calc
_refine_ls_wR_factor_gt 0.0977
_refine_ls_wR_factor_ref 0.1137
_reflns_Friedel_coverage 0.879
_reflns_Friedel_fraction_full 0.989
_reflns_Friedel_fraction_max 0.985
_reflns_number_gt 9947
_reflns_number_total 12516
_reflns_threshold_expression 'I > 2\s(I)'
_cod_data_source_file d1cc06996a2.cif
_cod_data_source_block S-13_123K
_cod_original_sg_symbol_H-M 'P 21'
_cod_database_code 7129615
_shelx_shelxl_version_number 2018/3
_shelx_space_group_comment
;
The symmetry employed for this shelxl refinement is uniquely defined
by the following loop, which should always be used as a source of
symmetry information in preference to the above space-group names.
They are only intended as comments.
;

loop_
_space_group_symop_operation_xyz
'x, y, z'
'-x, y+1/2, -z'

loop_
_atom_site_label
_atom_site_type_symbol
_atom_site_fract_x
_atom_site_fract_y
_atom_site_fract_z
_atom_site_U_iso_or_equiv
_atom_site_adp_type
_atom_site_occupancy
_atom_site_site_symmetry_order
_atom_site_calc_flag
_atom_site_refinement_flags_posn
_atom_site_refinement_flags_adp
_atom_site_refinement_flags_occupancy
_atom_site_disorder_assembly
_atom_site_disorder_group
S001 S -0.53456(10) -0.27186(8) 1.02869(2) 0.02046(19) Uani 1 1 d . . . . .
S002 S -0.35746(10) -0.10420(8) 0.97242(2) 0.01942(18) Uani 1 1 d . . . . .
O003 O 0.3881(3) 0.7018(2) 0.75407(6) 0.0228(5) Uani 1 1 d . . . . .
O004 O 0.5135(3) 0.6242(2) 0.82444(7) 0.0290(6) Uani 1 1 d . . . . .
O005 O 0.1283(3) 0.5860(2) 0.71934(7) 0.0276(6) Uani 1 1 d . . . . .
O006 O -0.3668(3) -0.2921(3) 1.04705(7) 0.0319(6) Uani 1 1 d . . . . .
C007 C -0.1912(4) 0.1977(3) 0.85260(9) 0.0188(7) Uani 1 1 d . . . . .
C008 C -0.1055(4) 0.2880(3) 0.83009(9) 0.0202(7) Uani 1 1 d . . . . .
H1 H -0.162134 0.331810 0.808773 0.024 Uiso 1 1 calc R U . . .
C009 C -0.6269(4) -0.2189(3) 0.94990(9) 0.0183(7) Uani 1 1 d . . . . .
C00A C -0.1062(4) 0.1326(3) 0.88468(9) 0.0175(7) Uani 1 1 d . . . . .
C00B C 0.0591(4) 0.3144(3) 0.83827(9) 0.0193(7) Uani 1 1 d . . . . .
C00C C -0.3596(4) 0.1698(3) 0.84517(10) 0.0232(8) Uani 1 1 d . . . . .
H2 H -0.418294 0.212165 0.823872 0.028 Uiso 1 1 calc R U . . .
C00D C 0.3741(4) 0.5629(3) 0.81065(10) 0.0213(7) Uani 1 1 d . . . . .
C00E C -0.4427(4) -0.0693(3) 0.92572(9) 0.0177(7) Uani 1 1 d . . . . .
C00F C -0.5848(4) -0.1364(3) 0.91828(9) 0.0188(7) Uani 1 1 d . . . . .
H3 H -0.649704 -0.128869 0.894269 0.023 Uiso 1 1 calc R U . . .
C00G C -0.1915(4) 0.0453(3) 0.90790(10) 0.0186(7) Uani 1 1 d . . . . .
H4 H -0.134624 0.002556 0.929392 0.022 Uiso 1 1 calc R U . . .
C00H C 0.2917(4) 0.4688(3) 0.83149(10) 0.0216(7) Uani 1 1 d . . . . .
H5 H 0.333481 0.443079 0.856989 0.026 Uiso 1 1 calc R U . . .
C00I C 0.1485(4) 0.4122(3) 0.81515(9) 0.0194(7) Uani 1 1 d . . . . .
C00J C 0.0619(4) 0.1604(3) 0.89262(10) 0.0200(7) Uani 1 1 d . . . . .
H6 H 0.120392 0.117806 0.913902 0.024 Uiso 1 1 calc R U . . .
C00K C 0.0900(4) 0.4504(3) 0.77745(10) 0.0214(7) Uani 1 1 d . . . . .
H7 H -0.007009 0.412275 0.765932 0.026 Uiso 1 1 calc R U . . .
C00L C 0.1729(4) 0.5444(3) 0.75652(9) 0.0211(7) Uani 1 1 d . . . . .
C00M C -0.5159(4) -0.2102(3) 0.98098(9) 0.0169(7) Uani 1 1 d . . . . .
C00N C 0.3143(4) 0.6020(3) 0.77340(10) 0.0214(7) Uani 1 1 d . . . . .
C00O C -0.4995(5) 0.5042(4) 0.50209(11) 0.0269(8) Uani 1 1 d . . . . .
H8 H -0.599970 0.516439 0.516365 0.032 Uiso 1 1 calc R U . . .
H9 H -0.480194 0.409273 0.499884 0.032 Uiso 1 1 calc R U . . .
C00P C -0.1686(4) 0.5163(4) 0.63373(10) 0.0270(8) Uani 1 1 d . . . . .
H10 H -0.150180 0.421086 0.632493 0.032 Uiso 1 1 calc R U . . .
H11 H -0.270714 0.530988 0.647175 0.032 Uiso 1 1 calc R U . . .
C00Q C 0.1404(4) 0.2471(3) 0.87027(9) 0.0207(7) Uani 1 1 d . . . . .
H12 H 0.253183 0.263195 0.876219 0.025 Uiso 1 1 calc R U . . .
C00R C 1.3898(4) 1.2629(4) 0.72957(11) 0.0290(8) Uani 1 1 d . . . . .
H13 H 1.366576 1.323530 0.707263 0.035 Uiso 1 1 calc R U . . .
H14 H 1.394519 1.314924 0.754159 0.035 Uiso 1 1 calc R U . . .
C00S C -0.3318(4) 0.5081(4) 0.56776(10) 0.0274(8) Uani 1 1 d . . . . .
H15 H -0.433097 0.520671 0.581720 0.033 Uiso 1 1 calc R U . . .
H16 H -0.312414 0.413090 0.565764 0.033 Uiso 1 1 calc R U . . .
C00T C -0.4394(4) 0.0838(3) 0.86781(10) 0.0216(7) Uani 1 1 d . . . . .
H17 H -0.551921 0.066305 0.861861 0.026 Uiso 1 1 calc R U . . .
C00U C 0.7183(4) 0.6885(3) 0.87185(10) 0.0239(8) Uani 1 1 d . . . . .
H18 H 0.740051 0.699794 0.900615 0.029 Uiso 1 1 calc R U . . .
H19 H 0.694183 0.775476 0.860303 0.029 Uiso 1 1 calc R U . . .
C00V C -0.3557(4) 0.0200(3) 0.90027(9) 0.0172(7) Uani 1 1 d . . . . .
C00W C 1.2599(4) 1.0800(4) 0.76745(10) 0.0288(8) Uani 1 1 d . . . . .
H20 H 1.271845 1.137051 0.790939 0.035 Uiso 1 1 calc R U . . .
H21 H 1.358875 1.024918 0.767192 0.035 Uiso 1 1 calc R U . . .
C00X C 0.5709(4) 0.6019(3) 0.86455(10) 0.0234(8) Uani 1 1 d . . . . .
H22 H 0.601089 0.509227 0.868594 0.028 Uiso 1 1 calc R U . . .
H23 H 0.485357 0.624632 0.882701 0.028 Uiso 1 1 calc R U . . .
C00Y C -0.7786(4) -0.3027(3) 0.94887(10) 0.0224(7) Uani 1 1 d . . . . .
H24 H -0.754953 -0.381905 0.964857 0.027 Uiso 1 1 calc R U . . .
H25 H -0.804844 -0.330995 0.921361 0.027 Uiso 1 1 calc R U . . .
C00Z C -0.7060(4) 0.5522(4) 0.39623(10) 0.0271(8) Uani 1 1 d . . . . .
H26 H -0.608023 0.540952 0.380961 0.032 Uiso 1 1 calc R U . . .
H27 H -0.728879 0.646767 0.397898 0.032 Uiso 1 1 calc R U . . .
C010 C -0.0088(4) 0.5235(4) 0.69919(10) 0.0254(8) Uani 1 1 d . . . . .
H28 H -0.109036 0.540005 0.713213 0.030 Uiso 1 1 calc R U . . .
H29 H 0.009213 0.428178 0.698104 0.030 Uiso 1 1 calc R U . . .
C011 C -0.0370(5) 0.8150(4) 0.48402(11) 0.0295(8) Uani 1 1 d . . . . .
H30 H -0.012779 0.908941 0.481163 0.035 Uiso 1 1 calc R U . . .
H31 H -0.137420 0.807704 0.498591 0.035 Uiso 1 1 calc R U . . .
C012 C 1.0043(4) 0.7366(4) 0.85017(10) 0.0280(8) Uani 1 1 d . . . . .
H32 H 1.010347 0.792826 0.873885 0.034 Uiso 1 1 calc R U . . .
H33 H 1.110348 0.691092 0.849136 0.034 Uiso 1 1 calc R U . . .
C013 C -0.6712(4) 0.4985(4) 0.43747(10) 0.0269(8) Uani 1 1 d . . . . .
H34 H -0.650426 0.403737 0.435501 0.032 Uiso 1 1 calc R U . . .
H35 H -0.769962 0.510004 0.452447 0.032 Uiso 1 1 calc R U . . .
C014 C 0.1315(4) 0.8140(4) 0.54912(11) 0.0296(8) Uani 1 1 d . . . . .
H36 H 0.028720 0.808856 0.562856 0.036 Uiso 1 1 calc R U . . .
H37 H 0.156832 0.907515 0.545580 0.036 Uiso 1 1 calc R U . . .
C015 C -0.0265(4) 0.5791(4) 0.65809(10) 0.0260(8) Uani 1 1 d . . . . .
H38 H 0.075951 0.564665 0.644776 0.031 Uiso 1 1 calc R U . . .
H39 H -0.044901 0.674295 0.659641 0.031 Uiso 1 1 calc R U . . .
C016 C 0.5232(4) 0.6613(4) 0.73200(10) 0.0274(8) Uani 1 1 d . . . . .
H40 H 0.488186 0.592868 0.712759 0.033 Uiso 1 1 calc R U . . .
H41 H 0.612009 0.625901 0.749896 0.033 Uiso 1 1 calc R U . . .
C017 C -0.5270(4) 0.5612(4) 0.46066(10) 0.0254(8) Uani 1 1 d . . . . .
H42 H -0.546555 0.656150 0.462696 0.031 Uiso 1 1 calc R U . . .
H43 H -0.427153 0.548533 0.446168 0.031 Uiso 1 1 calc R U . . .
C018 C 0.9792(4) 0.8222(4) 0.81396(11) 0.0283(8) Uani 1 1 d . . . . .
H44 H 0.879258 0.875193 0.816158 0.034 Uiso 1 1 calc R U . . .
H45 H 0.962955 0.766397 0.790296 0.034 Uiso 1 1 calc R U . . .
C019 C -0.3566(4) 0.5649(4) 0.52617(10) 0.0259(8) Uani 1 1 d . . . . .
H46 H -0.375021 0.660036 0.528172 0.031 Uiso 1 1 calc R U . . .
H47 H -0.255635 0.551648 0.512141 0.031 Uiso 1 1 calc R U . . .
C01A C -0.8505(5) 0.4847(4) 0.37469(11) 0.0333(9) Uani 1 1 d . . . . .
H48 H -0.827018 0.390168 0.373349 0.040 Uiso 1 1 calc R U . . .
H49 H -0.947659 0.495711 0.390282 0.040 Uiso 1 1 calc R U . . .
C01B C 1.1236(4) 0.9124(4) 0.80901(10) 0.0275(8) Uani 1 1 d . . . . .
H50 H 1.133252 0.972798 0.831756 0.033 Uiso 1 1 calc R U . . .
H51 H 1.224473 0.859362 0.809541 0.033 Uiso 1 1 calc R U . . .
C01C C -0.1897(4) 0.5698(4) 0.59196(10) 0.0268(8) Uani 1 1 d . . . . .
H52 H -0.087804 0.554538 0.578456 0.032 Uiso 1 1 calc R U . . .
H53 H -0.207235 0.665119 0.593201 0.032 Uiso 1 1 calc R U . . .
C01D C 1.1122(5) 0.9923(4) 0.77127(11) 0.0318(9) Uani 1 1 d . . . . .
H54 H 1.012449 1.046653 0.770737 0.038 Uiso 1 1 calc R U . . .
H55 H 1.102325 0.932476 0.748383 0.038 Uiso 1 1 calc R U . . .
C01E C -0.9301(4) -0.2346(4) 0.96429(10) 0.0279(8) Uani 1 1 d . . . . .
H56 H -0.930982 -0.142977 0.955145 0.033 Uiso 1 1 calc R U . . .
H57 H -1.028918 -0.277340 0.952113 0.033 Uiso 1 1 calc R U . . .
C01F C 0.2678(4) 0.7531(4) 0.57549(10) 0.0298(8) Uani 1 1 d . . . . .
H58 H 0.241444 0.660322 0.579976 0.036 Uiso 1 1 calc R U . . .
H59 H 0.370697 0.756309 0.561738 0.036 Uiso 1 1 calc R U . . .
C01G C -0.7424(4) -0.0456(4) 1.02895(11) 0.0307(9) Uani 1 1 d . . . . .
H60 H -0.715658 -0.037293 1.001044 0.037 Uiso 1 1 calc R U . . .
H61 H -0.745078 0.043457 1.040130 0.037 Uiso 1 1 calc R U . . .
C01H C -0.0709(5) 0.7571(4) 0.44302(11) 0.0327(9) Uani 1 1 d . . . . .
H62 H 0.027591 0.767438 0.427885 0.039 Uiso 1 1 calc R U . . .
H63 H -0.092011 0.662520 0.445620 0.039 Uiso 1 1 calc R U . . .
C01I C 1.5547(5) 1.1999(4) 0.72517(12) 0.0358(9) Uani 1 1 d . . . . .
H64 H 1.549012 1.144590 0.701264 0.043 Uiso 1 1 calc R U . . .
H65 H 1.581061 1.142886 0.748176 0.043 Uiso 1 1 calc R U . . .
C01J C -0.9424(4) -0.2348(4) 1.00908(10) 0.0279(8) Uani 1 1 d . . . . .
H66 H -1.052703 -0.265967 1.014787 0.033 Uiso 1 1 calc R U . . .
H67 H -0.862772 -0.298743 1.020584 0.033 Uiso 1 1 calc R U . . .
C01K C 0.1032(4) 0.7522(4) 0.50870(11) 0.0297(8) Uani 1 1 d . . . . .
H68 H 0.079421 0.658336 0.511960 0.036 Uiso 1 1 calc R U . . .
H69 H 0.204378 0.759524 0.494411 0.036 Uiso 1 1 calc R U . . .
C01L C 1.2503(4) 1.1648(4) 0.73075(11) 0.0290(8) Uani 1 1 d . . . . .
H70 H 1.145331 1.212702 0.729397 0.035 Uiso 1 1 calc R U . . .
H71 H 1.251315 1.108036 0.707217 0.035 Uiso 1 1 calc R U . . .
C01M C 0.4530(5) 0.8382(4) 0.68096(10) 0.0293(8) Uani 1 1 d . . . . .
H72 H 0.348199 0.845424 0.693774 0.035 Uiso 1 1 calc R U . . .
H73 H 0.487058 0.927414 0.673994 0.035 Uiso 1 1 calc R U . . .
C01N C 0.5814(4) 0.7812(4) 0.71079(11) 0.0317(9) Uani 1 1 d . . . . .
H74 H 0.679873 0.758059 0.696857 0.038 Uiso 1 1 calc R U . . .
H75 H 0.613078 0.848856 0.730559 0.038 Uiso 1 1 calc R U . . .
C01O C 0.2939(5) 0.8213(4) 0.61522(10) 0.0298(9) Uani 1 1 d . . . . .
H76 H 0.189212 0.821681 0.628222 0.036 Uiso 1 1 calc R U . . .
H77 H 0.324287 0.913183 0.610553 0.036 Uiso 1 1 calc R U . . .
C01P C -0.2142(5) 0.8190(4) 0.42023(11) 0.0371(9) Uani 1 1 d . . . . .
H78 H -0.193282 0.913663 0.417808 0.045 Uiso 1 1 calc R U . . .
H79 H -0.312712 0.808326 0.435362 0.045 Uiso 1 1 calc R U . . .
C01Q C 0.8695(4) 0.6343(4) 0.85449(11) 0.0279(8) Uani 1 1 d . . . . .
H80 H 0.838721 0.597009 0.828220 0.033 Uiso 1 1 calc R U . . .
H81 H 0.913506 0.562651 0.871511 0.033 Uiso 1 1 calc R U . . .
C01R C 1.6903(5) 1.3000(4) 0.72206(13) 0.0395(10) Uani 1 1 d . . . . .
H82 H 1.672168 1.349240 0.697482 0.059 Uiso 1 1 calc R U . . .
H83 H 1.795806 1.255180 0.722168 0.059 Uiso 1 1 calc R U . . .
H84 H 1.690175 1.359856 0.744516 0.059 Uiso 1 1 calc R U . . .
C01S C -0.8911(5) 0.5343(5) 0.33340(11) 0.0401(11) Uani 1 1 d . . . . .
H85 H -0.920661 0.626757 0.334451 0.060 Uiso 1 1 calc R U . . .
H86 H -0.982983 0.484515 0.321344 0.060 Uiso 1 1 calc R U . . .
H87 H -0.795829 0.523866 0.317631 0.060 Uiso 1 1 calc R U . . .
C01T C 0.4245(4) 0.7600(4) 0.64327(11) 0.0290(8) Uani 1 1 d . . . . .
H88 H 0.390654 0.670441 0.649917 0.035 Uiso 1 1 calc R U . . .
H89 H 0.528099 0.753950 0.629888 0.035 Uiso 1 1 calc R U . . .
C01U C -0.9130(4) -0.1050(4) 1.03013(12) 0.0350(9) Uani 1 1 d . . . . .
H90 H -0.936971 -0.116717 1.058099 0.042 Uiso 1 1 calc R U . . .
H91 H -0.992641 -0.041103 1.018562 0.042 Uiso 1 1 calc R U . . .
C01V C -0.6055(4) -0.1218(3) 1.05104(10) 0.0281(8) Uani 1 1 d . . . . .
H92 H -0.642494 -0.143918 1.077409 0.034 Uiso 1 1 calc R U . . .
H93 H -0.510522 -0.062742 1.055148 0.034 Uiso 1 1 calc R U . . .
C01W C -0.2486(6) 0.7624(5) 0.37922(12) 0.0538(13) Uani 1 1 d . . . . .
H94 H -0.154082 0.776862 0.363488 0.081 Uiso 1 1 calc R U . . .
H95 H -0.344695 0.805228 0.366486 0.081 Uiso 1 1 calc R U . . .
H96 H -0.269292 0.668616 0.381266 0.081 Uiso 1 1 calc R U . . .

loop_
_atom_site_aniso_label
_atom_site_aniso_U_11
_atom_site_aniso_U_22
_atom_site_aniso_U_33
_atom_site_aniso_U_23
_atom_site_aniso_U_13
_atom_site_aniso_U_12
S001 0.0197(4) 0.0208(4) 0.0207(4) 0.0039(3) -0.0010(3) -0.0015(4)
S002 0.0168(4) 0.0195(4) 0.0216(4) 0.0025(3) -0.0012(3) -0.0043(4)
O003 0.0216(12) 0.0211(13) 0.0260(12) 0.0050(10) 0.0037(10) -0.0053(10)
O004 0.0272(14) 0.0352(15) 0.0238(13) 0.0088(11) -0.0048(10) -0.0175(12)
O005 0.0254(13) 0.0327(15) 0.0237(12) 0.0072(11) -0.0058(10) -0.0126(11)
O006 0.0228(13) 0.0412(16) 0.0307(13) 0.0093(12) -0.0065(11) 0.0003(12)
C007 0.0177(17) 0.0196(18) 0.0191(15) -0.0010(13) -0.0001(13) -0.0030(13)
C008 0.0207(17) 0.0209(18) 0.0187(17) 0.0025(13) -0.0019(13) -0.0022(14)
C009 0.0173(17) 0.0169(17) 0.0207(17) -0.0002(13) -0.0005(13) 0.0013(13)
C00A 0.0199(17) 0.0148(16) 0.0177(16) -0.0020(12) 0.0007(13) -0.0023(13)
C00B 0.0199(17) 0.0191(18) 0.0189(16) -0.0024(13) 0.0012(13) -0.0041(14)
C00C 0.0176(17) 0.027(2) 0.0246(18) 0.0060(15) -0.0042(14) -0.0018(14)
C00D 0.0182(17) 0.0225(18) 0.0230(17) -0.0021(14) 0.0002(14) -0.0064(14)
C00E 0.0191(17) 0.0162(17) 0.0180(16) 0.0014(13) 0.0024(13) 0.0017(13)
C00F 0.0177(16) 0.0189(18) 0.0195(16) 0.0002(13) -0.0003(13) -0.0002(13)
C00G 0.0218(17) 0.0136(17) 0.0205(16) 0.0012(13) 0.0001(14) 0.0005(14)
C00H 0.0219(18) 0.026(2) 0.0163(16) 0.0033(14) -0.0028(14) -0.0034(15)
C00I 0.0191(17) 0.0167(17) 0.0227(16) 0.0003(14) 0.0027(13) -0.0033(14)
C00J 0.0187(18) 0.0184(18) 0.0226(17) 0.0035(14) -0.0020(14) 0.0015(14)
C00K 0.0182(17) 0.0242(19) 0.0214(17) -0.0002(14) -0.0019(14) -0.0041(14)
C00L 0.0206(17) 0.0228(19) 0.0197(17) 0.0016(14) 0.0008(14) -0.0013(14)
C00M 0.0155(16) 0.0127(16) 0.0226(17) 0.0002(13) 0.0028(13) -0.0013(13)
C00N 0.0226(18) 0.0190(18) 0.0230(17) 0.0010(14) 0.0050(14) -0.0028(15)
C00O 0.0276(19) 0.029(2) 0.0237(18) -0.0026(16) -0.0048(14) 0.0006(16)
C00P 0.025(2) 0.031(2) 0.0240(19) 0.0017(15) -0.0050(15) -0.0040(16)
C00Q 0.0148(16) 0.0222(19) 0.0247(17) -0.0011(14) -0.0015(13) -0.0048(14)
C00R 0.035(2) 0.025(2) 0.0265(19) 0.0023(15) -0.0006(16) -0.0063(16)
C00S 0.027(2) 0.029(2) 0.0249(19) -0.0023(16) -0.0042(15) -0.0020(16)
C00T 0.0150(16) 0.0244(19) 0.0252(17) 0.0015(15) -0.0011(14) -0.0035(14)
C00U 0.0249(19) 0.0240(19) 0.0225(17) -0.0025(14) -0.0013(14) -0.0021(15)
C00V 0.0194(17) 0.0146(17) 0.0175(16) -0.0011(13) 0.0003(13) -0.0017(13)
C00W 0.0273(19) 0.029(2) 0.0303(19) 0.0014(16) 0.0022(16) -0.0045(16)
C00X 0.0247(18) 0.025(2) 0.0199(17) 0.0008(14) -0.0005(14) -0.0041(16)
C00Y 0.0194(17) 0.0247(19) 0.0226(17) 0.0043(14) -0.0026(13) -0.0059(14)
C00Z 0.0251(19) 0.033(2) 0.0226(18) -0.0009(16) -0.0007(15) 0.0020(16)
C010 0.0207(18) 0.028(2) 0.0263(18) 0.0025(15) -0.0039(14) -0.0065(15)
C011 0.032(2) 0.024(2) 0.033(2) -0.0011(16) 0.0055(16) -0.0011(16)
C012 0.0200(18) 0.029(2) 0.035(2) 0.0012(17) 0.0026(15) -0.0022(16)
C013 0.026(2) 0.029(2) 0.0246(19) -0.0020(16) -0.0051(15) 0.0005(16)
C014 0.032(2) 0.024(2) 0.034(2) 0.0011(16) 0.0039(16) -0.0002(16)
C015 0.0246(19) 0.029(2) 0.0243(18) 0.0047(15) -0.0021(15) -0.0051(16)
C016 0.026(2) 0.032(2) 0.0252(18) 0.0046(16) 0.0041(15) -0.0014(16)
C017 0.0230(18) 0.030(2) 0.0231(17) -0.0017(15) -0.0009(15) 0.0009(15)
C018 0.0246(19) 0.031(2) 0.029(2) -0.0006(16) 0.0002(15) -0.0047(16)
C019 0.0231(18) 0.030(2) 0.0241(17) -0.0007(15) -0.0007(15) -0.0014(15)
C01A 0.032(2) 0.039(2) 0.028(2) 0.0022(17) -0.0052(17) -0.0046(18)
C01B 0.0256(19) 0.028(2) 0.0288(19) -0.0022(16) 0.0015(15) -0.0051(16)
C01C 0.0268(19) 0.030(2) 0.0236(18) 0.0020(16) -0.0025(15) -0.0007(15)
C01D 0.027(2) 0.034(2) 0.034(2) 0.0040(17) -0.0022(16) -0.0051(17)
C01E 0.0187(18) 0.032(2) 0.0321(19) 0.0092(16) -0.0017(14) -0.0028(15)
C01F 0.030(2) 0.026(2) 0.034(2) 0.0028(16) 0.0043(16) 0.0015(16)
C01G 0.036(2) 0.0209(19) 0.036(2) -0.0052(16) 0.0082(17) 0.0013(16)
C01H 0.034(2) 0.030(2) 0.033(2) -0.0015(17) 0.0036(16) -0.0001(17)
C01I 0.034(2) 0.030(2) 0.044(2) -0.0065(18) 0.0081(18) -0.0104(18)
C01J 0.0167(17) 0.032(2) 0.036(2) 0.0062(16) 0.0052(15) 0.0011(15)
C01K 0.030(2) 0.025(2) 0.035(2) -0.0013(16) 0.0048(16) 0.0011(16)
C01L 0.026(2) 0.028(2) 0.032(2) -0.0005(16) -0.0002(16) -0.0031(16)
C01M 0.038(2) 0.024(2) 0.0266(19) 0.0058(15) 0.0058(16) -0.0023(17)
C01N 0.028(2) 0.035(2) 0.033(2) 0.0059(17) 0.0058(16) -0.0093(17)
C01O 0.034(2) 0.027(2) 0.029(2) 0.0045(16) 0.0062(16) 0.0005(17)
C01P 0.038(2) 0.034(2) 0.038(2) 0.0006(18) 0.0011(18) -0.0019(19)
C01Q 0.028(2) 0.0231(19) 0.033(2) 0.0009(15) 0.0023(16) 0.0005(16)
C01R 0.032(2) 0.043(3) 0.043(2) -0.002(2) 0.0029(18) -0.0149(19)
C01S 0.034(2) 0.057(3) 0.028(2) 0.0025(19) -0.0082(18) 0.002(2)
C01T 0.0270(19) 0.027(2) 0.034(2) 0.0042(16) 0.0035(15) -0.0014(16)
C01U 0.032(2) 0.033(2) 0.041(2) 0.0019(19) 0.0094(17) 0.0077(19)
C01V 0.037(2) 0.024(2) 0.0233(17) -0.0053(15) 0.0058(15) -0.0053(17)
C01W 0.060(3) 0.061(3) 0.038(2) -0.003(2) -0.009(2) -0.004(3)

loop_
_atom_type_symbol
_atom_type_description
_atom_type_scat_dispersion_real
_atom_type_scat_dispersion_imag
_atom_type_scat_source
C C 0.0033 0.0016 'International Tables Vol C Tables 4.2.6.8 and 6.1.1.4'
H H 0.0000 0.0000 'International Tables Vol C Tables 4.2.6.8 and 6.1.1.4'
O O 0.0106 0.0060 'International Tables Vol C Tables 4.2.6.8 and 6.1.1.4'
S S 0.1246 0.1234 'International Tables Vol C Tables 4.2.6.8 and 6.1.1.4'

loop_
_geom_angle_atom_site_label_1
_geom_angle_atom_site_label_2
_geom_angle_atom_site_label_3
_geom_angle
_geom_angle_site_symmetry_1
_geom_angle_site_symmetry_3
_geom_angle_publ_flag
O006 S001 C00M 107.85(15) . . ?
O006 S001 C01V 104.64(16) . . ?
C00M S001 C01V 97.37(15) . . ?
C00M S002 C00E 91.04(16) . . ?
C00N O003 C016 114.2(3) . . ?
C00D O004 C00X 118.3(3) . . ?
C00L O005 C010 117.5(3) . . ?
C008 C007 C00C 123.1(3) . . ?
C008 C007 C00A 118.9(3) . . ?
C00C C007 C00A 117.9(3) . . ?
C00B C008 C007 121.9(3) . . ?
C00M C009 C00F 111.5(3) . . ?
C00M C009 C00Y 124.7(3) . . ?
C00F C009 C00Y 123.8(3) . . ?
C00G C00A C00J 122.2(3) . . ?
C00G C00A C007 119.3(3) . . ?
C00J C00A C007 118.5(3) . . ?
C008 C00B C00Q 117.7(3) . . ?
C008 C00B C00I 121.9(3) . . ?
C00Q C00B C00I 120.5(3) . . ?
C00T C00C C007 121.7(3) . . ?
O004 C00D C00N 115.0(3) . . ?
O004 C00D C00H 124.5(3) . . ?
C00N C00D C00H 120.5(3) . . ?
C00F C00E C00V 130.1(3) . . ?
C00F C00E S002 111.0(2) . . ?
C00V C00E S002 118.9(2) . . ?
C00E C00F C009 113.7(3) . . ?
C00V C00G C00A 121.8(3) . . ?
C00I C00H C00D 120.5(3) . . ?
C00H C00I C00K 118.9(3) . . ?
C00H C00I C00B 119.9(3) . . ?
C00K C00I C00B 121.2(3) . . ?
C00Q C00J C00A 120.9(3) . . ?
C00I C00K C00L 120.6(3) . . ?
O005 C00L C00N 114.8(3) . . ?
O005 C00L C00K 125.2(3) . . ?
C00N C00L C00K 120.1(3) . . ?
C009 C00M S002 112.7(2) . . ?
C009 C00M S001 127.1(3) . . ?
S002 C00M S001 119.32(18) . . ?
O003 C00N C00D 120.6(3) . . ?
O003 C00N C00L 119.9(3) . . ?
C00D C00N C00L 119.5(3) . . ?
C019 C00O C017 113.9(3) . . ?
C01C C00P C015 113.1(3) . . ?
C00J C00Q C00B 122.1(3) . . ?
C01I C00R C01L 113.4(3) . . ?
C01C C00S C019 113.2(3) . . ?
C00C C00T C00V 120.6(3) . . ?
C00X C00U C01Q 112.9(3) . . ?
C00G C00V C00T 118.6(3) . . ?
C00G C00V C00E 120.6(3) . . ?
C00T C00V C00E 120.8(3) . . ?
C01L C00W C01D 114.0(3) . . ?
O004 C00X C00U 106.0(3) . . ?
C009 C00Y C01E 114.4(3) . . ?
C013 C00Z C01A 112.1(3) . . ?
O005 C010 C015 107.6(3) . . ?
C01K C011 C01H 115.4(3) . . ?
C018 C012 C01Q 114.2(3) . . ?
C00Z C013 C017 114.9(3) . . ?
C01K C014 C01F 115.3(3) . . ?
C010 C015 C00P 111.7(3) . . ?
O003 C016 C01N 106.8(3) . . ?
C013 C017 C00O 112.5(3) . . ?
C012 C018 C01B 112.0(3) . . ?
C00O C019 C00S 113.3(3) . . ?
C01S C01A C00Z 114.5(3) . . ?
C01D C01B C018 114.4(3) . . ?
C00P C01C C00S 113.2(3) . . ?
C01B C01D C00W 112.5(3) . . ?
C01J C01E C00Y 116.1(3) . . ?
C01O C01F C014 113.1(3) . . ?
C01V C01G C01U 115.5(3) . . ?
C01P C01H C011 113.5(3) . . ?
C00R C01I C01R 112.3(3) . . ?
C01U C01J C01E 116.6(3) . . ?
C014 C01K C011 113.0(3) . . ?
C00W C01L C00R 113.4(3) . . ?
C01T C01M C01N 114.9(3) . . ?
C016 C01N C01M 113.6(3) . . ?
C01F C01O C01T 114.8(3) . . ?
C01H C01P C01W 113.9(4) . . ?
C00U C01Q C012 113.5(3) . . ?
C01M C01T C01O 112.1(3) . . ?
C01J C01U C01G 117.1(3) . . ?
C01G C01V S001 118.0(2) . . ?

loop_
_geom_bond_atom_site_label_1
_geom_bond_atom_site_label_2
_geom_bond_distance
_geom_bond_site_symmetry_2
_geom_bond_publ_flag
S001 O006 1.491(2) . ?
S001 C00M 1.756(3) . ?
S001 C01V 1.828(4) . ?
S002 C00M 1.732(3) . ?
S002 C00E 1.733(3) . ?
O003 C00N 1.377(4) . ?
O003 C016 1.437(4) . ?
O004 C00D 1.363(4) . ?
O004 C00X 1.434(4) . ?
O005 C00L 1.363(4) . ?
O005 C010 1.432(4) . ?
C007 C008 1.415(5) . ?
C007 C00C 1.418(5) . ?
C007 C00A 1.425(4) . ?
C008 C00B 1.389(4) . ?
C009 C00M 1.356(4) . ?
C009 C00F 1.427(5) . ?
C009 C00Y 1.512(4) . ?
C00A C00G 1.408(4) . ?
C00A C00J 1.418(5) . ?
C00B C00Q 1.420(5) . ?
C00B C00I 1.494(5) . ?
C00C C00T 1.364(5) . ?
C00D C00N 1.389(5) . ?
C00D C00H 1.396(5) . ?
C00E C00F 1.364(4) . ?
C00E C00V 1.474(4) . ?
C00G C00V 1.381(5) . ?
C00H C00I 1.395(4) . ?
C00I C00K 1.397(5) . ?
C00J C00Q 1.357(5) . ?
C00K C00L 1.398(5) . ?
C00L C00N 1.394(5) . ?
C00O C019 1.522(5) . ?
C00O C017 1.529(5) . ?
C00P C01C 1.522(5) . ?
C00P C015 1.530(5) . ?
C00R C01I 1.515(5) . ?
C00R C01L 1.527(5) . ?
C00S C01C 1.524(5) . ?
C00S C019 1.532(5) . ?
C00T C00V 1.423(5) . ?
C00U C00X 1.509(5) . ?
C00U C01Q 1.512(5) . ?
C00W C01L 1.519(5) . ?
C00W C01D 1.521(5) . ?
C00Y C01E 1.545(5) . ?
C00Z C013 1.517(5) . ?
C00Z C01A 1.522(5) . ?
C010 C015 1.508(5) . ?
C011 C01K 1.524(5) . ?
C011 C01H 1.525(5) . ?
C012 C018 1.516(5) . ?
C012 C01Q 1.538(5) . ?
C013 C017 1.524(5) . ?
C014 C01K 1.518(5) . ?
C014 C01F 1.524(5) . ?
C016 C01N 1.517(5) . ?
C018 C01B 1.521(5) . ?
C01A C01S 1.511(5) . ?
C01B C01D 1.520(5) . ?
C01E C01J 1.532(5) . ?
C01F C01O 1.524(5) . ?
C01G C01V 1.528(5) . ?
C01G C01U 1.529(5) . ?
C01H C01P 1.509(5) . ?
C01I C01R 1.522(5) . ?
C01J C01U 1.524(6) . ?
C01M C01T 1.517(5) . ?
C01M C01N 1.533(5) . ?
C01O C01T 1.526(5) . ?
C01P C01W 1.521(6) . ?

loop_
_geom_torsion_atom_site_label_1
_geom_torsion_atom_site_label_2
_geom_torsion_atom_site_label_3
_geom_torsion_atom_site_label_4
_geom_torsion
_geom_torsion_site_symmetry_1
_geom_torsion_site_symmetry_2
_geom_torsion_site_symmetry_3
_geom_torsion_site_symmetry_4
_geom_torsion_publ_flag
C00C C007 C008 C00B 179.4(3) . . . . ?
C00A C007 C008 C00B 0.3(5) . . . . ?
C008 C007 C00A C00G 178.3(3) . . . . ?
C00C C007 C00A C00G -0.8(5) . . . . ?
C008 C007 C00A C00J -0.4(4) . . . . ?
C00C C007 C00A C00J -179.5(3) . . . . ?
C007 C008 C00B C00Q 0.1(5) . . . . ?
C007 C008 C00B C00I -178.4(3) . . . . ?
C008 C007 C00C C00T -178.9(3) . . . . ?
C00A C007 C00C C00T 0.1(5) . . . . ?
C00X O004 C00D C00N 172.0(3) . . . . ?
C00X O004 C00D C00H -7.1(5) . . . . ?
C00M S002 C00E C00F 0.3(3) . . . . ?
C00M S002 C00E C00V -177.9(3) . . . . ?
C00V C00E C00F C009 177.1(3) . . . . ?
S002 C00E C00F C009 -0.8(4) . . . . ?
C00M C009 C00F C00E 1.1(4) . . . . ?
C00Y C009 C00F C00E 179.8(3) . . . . ?
C00J C00A C00G C00V 179.1(3) . . . . ?
C007 C00A C00G C00V 0.5(5) . . . . ?
O004 C00D C00H C00I 179.3(3) . . . . ?
C00N C00D C00H C00I 0.3(5) . . . . ?
C00D C00H C00I C00K 0.6(5) . . . . ?
C00D C00H C00I C00B -178.3(3) . . . . ?
C008 C00B C00I C00H 158.0(3) . . . . ?
C00Q C00B C00I C00H -20.5(5) . . . . ?
C008 C00B C00I C00K -20.8(5) . . . . ?
C00Q C00B C00I C00K 160.7(3) . . . . ?
C00G C00A C00J C00Q -178.6(3) . . . . ?
C007 C00A C00J C00Q 0.0(5) . . . . ?
C00H C00I C00K C00L -0.4(5) . . . . ?
C00B C00I C00K C00L 178.5(3) . . . . ?
C010 O005 C00L C00N 175.4(3) . . . . ?
C010 O005 C00L C00K -3.7(5) . . . . ?
C00I C00K C00L O005 178.3(3) . . . . ?
C00I C00K C00L C00N -0.8(5) . . . . ?
C00F C009 C00M S002 -0.8(4) . . . . ?
C00Y C009 C00M S002 -179.5(3) . . . . ?
C00F C009 C00M S001 168.5(2) . . . . ?
C00Y C009 C00M S001 -10.2(5) . . . . ?
C00E S002 C00M C009 0.3(3) . . . . ?
C00E S002 C00M S001 -170.0(2) . . . . ?
O006 S001 C00M C009 155.7(3) . . . . ?
C01V S001 C00M C009 -96.3(3) . . . . ?
O006 S001 C00M S002 -35.5(2) . . . . ?
C01V S001 C00M S002 72.5(2) . . . . ?
C016 O003 C00N C00D 85.8(4) . . . . ?
C016 O003 C00N C00L -97.8(4) . . . . ?
O004 C00D C00N O003 -4.1(5) . . . . ?
C00H C00D C00N O003 175.0(3) . . . . ?
O004 C00D C00N C00L 179.5(3) . . . . ?
C00H C00D C00N C00L -1.4(5) . . . . ?
O005 C00L C00N O003 6.1(5) . . . . ?
C00K C00L C00N O003 -174.7(3) . . . . ?
O005 C00L C00N C00D -177.5(3) . . . . ?
C00K C00L C00N C00D 1.6(5) . . . . ?
C00A C00J C00Q C00B 0.4(5) . . . . ?
C008 C00B C00Q C00J -0.5(5) . . . . ?
C00I C00B C00Q C00J 178.0(3) . . . . ?
C007 C00C C00T C00V 0.8(5) . . . . ?
C00A C00G C00V C00T 0.5(5) . . . . ?
C00A C00G C00V C00E -178.4(3) . . . . ?
C00C C00T C00V C00G -1.1(5) . . . . ?
C00C C00T C00V C00E 177.7(3) . . . . ?
C00F C00E C00V C00G -159.0(3) . . . . ?
S002 C00E C00V C00G 18.8(4) . . . . ?
C00F C00E C00V C00T 22.2(5) . . . . ?
S002 C00E C00V C00T -160.1(3) . . . . ?
C00D O004 C00X C00U -176.3(3) . . . . ?
C01Q C00U C00X O004 -77.6(4) . . . . ?
C00M C009 C00Y C01E 89.0(4) . . . . ?
C00F C009 C00Y C01E -89.5(4) . . . . ?
C00L O005 C010 C015 -176.1(3) . . . . ?
C01A C00Z C013 C017 179.6(3) . . . . ?
O005 C010 C015 C00P 178.9(3) . . . . ?
C01C C00P C015 C010 -179.7(3) . . . . ?
C00N O003 C016 C01N 176.4(3) . . . . ?
C00Z C013 C017 C00O 179.3(3) . . . . ?
C019 C00O C017 C013 -179.8(3) . . . . ?
C01Q C012 C018 C01B -174.5(3) . . . . ?
C017 C00O C019 C00S 179.3(3) . . . . ?
C01C C00S C019 C00O -179.5(3) . . . . ?
C013 C00Z C01A C01S 180.0(3) . . . . ?
C012 C018 C01B C01D 174.9(3) . . . . ?
C015 C00P C01C C00S -179.6(3) . . . . ?
C019 C00S C01C C00P 178.1(3) . . . . ?
C018 C01B C01D C00W -179.5(3) . . . . ?
C01L C00W C01D C01B -178.0(3) . . . . ?
C009 C00Y C01E C01J -82.9(4) . . . . ?
C01K C014 C01F C01O 178.4(3) . . . . ?
C01K C011 C01H C01P 178.0(3) . . . . ?
C01L C00R C01I C01R 177.2(3) . . . . ?
C00Y C01E C01J C01U 108.1(4) . . . . ?
C01F C014 C01K C011 178.7(3) . . . . ?
C01H C011 C01K C014 179.9(3) . . . . ?
C01D C00W C01L C00R 173.6(3) . . . . ?
C01I C00R C01L C00W 67.4(4) . . . . ?
O003 C016 C01N C01M -62.8(4) . . . . ?
C01T C01M C01N C016 -73.8(4) . . . . ?
C014 C01F C01O C01T 177.6(3) . . . . ?
C011 C01H C01P C01W 179.7(3) . . . . ?
C00X C00U C01Q C012 162.3(3) . . . . ?
C018 C012 C01Q C00U -80.8(4) . . . . ?
C01N C01M C01T C01O 179.3(3) . . . . ?
C01F C01O C01T C01M 175.8(3) . . . . ?
C01E C01J C01U C01G -64.2(4) . . . . ?
C01V C01G C01U C01J -66.5(4) . . . . ?
C01U C01G C01V S001 74.6(4) . . . . ?
O006 S001 C01V C01G 157.8(3) . . . . ?
C00M S001 C01V C01G 47.1(3) . . . . ?
